data_2237067
loop_
_publ_author_name
'Guenifa, Fatiha'
'Bendjeddou, Lamia'
'Cherouana, Aouatef'
'Dahaoui, Slimane'
'Lecomte, Claude'

_publ_section_title
;
 Bis(adeninium) bis(hydrogensulfate) sulfate
;
_journal_coeditor_code XU5635
_journal_issue 12
_journal_name_full 'Acta Crystallographica Section E'
_journal_page_first o3266
_journal_page_last o3267
_journal_paper_doi 10.1107/S1600536812044728
_journal_volume 68
_journal_year 2012
_chemical_formula_iupac '2C5 H7 N5 +, 2H S O4 -, S O4 2-'
_chemical_formula_moiety '2(C5 H7 N5 +), O4 S 2-, 2(H O4 S -)'
_chemical_formula_structural 'C10 H16 N10 O12 S3'
_chemical_formula_sum 'C10 H16 N10 O12 S3'
_chemical_formula_weight 564.54
_chemical_name_systematic
;
Bis(adeninium) bis(hydrogensulfate) sulfate
;
_space_group_IT_number 15
_symmetry_cell_setting monoclinic
_symmetry_space_group_name_Hall '-C 2yc'
_symmetry_space_group_name_H-M 'C 1 2/c 1'
_cell_angle_alpha 90
_cell_angle_beta 126.184(10)
_cell_angle_gamma 90
_cell_formula_units_Z 8
_cell_length_a 26.370(5)
_cell_length_b 8.970(2)
_cell_length_c 20.350(4)
_cell_measurement_reflns_used 5681
_cell_measurement_temperature 120
_cell_measurement_theta_max 30.03
_cell_measurement_theta_min 3
_cell_volume 3885.2(15)
_computing_cell_refinement 'DENZO and SCALEPACK (Otwinowski & Minor, 1997)'
_computing_data_collection '<i>KappaCCD Reference Manual</i> (Nonius, 1998)'
_computing_data_reduction 'DENZO and SCALEPACK (Otwinowski & Minor, 1997)'
_computing_molecular_graphics 'ORTEP-3 (Farrugia, 1997)'
_computing_publication_material
;
WinGX (Farrugia, 1999), PARST97 (Nardelli, 1995), Mercury
(Macrae
<i>et al.</i>, 2006) and POVRay (Persistence of Vision Team,
2004)
;
_computing_structure_refinement 'SHELXL97 (Sheldrick, 2008)'
_computing_structure_solution 'SIR2002 (Burla <i>et al.</i>, 2003)'
_diffrn_ambient_temperature 120
_diffrn_measured_fraction_theta_full 0.998
_diffrn_measured_fraction_theta_max 0.998
_diffrn_measurement_device 'Nonius KappaCCD'
_diffrn_measurement_method \w
_diffrn_radiation_monochromator graphite
_diffrn_radiation_source 'fine-focus sealed tube'
_diffrn_radiation_type MoK\a
_diffrn_radiation_wavelength 0.71073
_diffrn_reflns_av_R_equivalents 0.0000
_diffrn_reflns_av_sigmaI/netI 0.0499
_diffrn_reflns_limit_h_max 37
_diffrn_reflns_limit_h_min 0
_diffrn_reflns_limit_k_max 12
_diffrn_reflns_limit_k_min 0
_diffrn_reflns_limit_l_max 23
_diffrn_reflns_limit_l_min -28
_diffrn_reflns_number 5681
_diffrn_reflns_theta_full 30.03
_diffrn_reflns_theta_max 30.03
_diffrn_reflns_theta_min 3.00
_exptl_absorpt_coefficient_mu 0.475
_exptl_absorpt_correction_type none
_exptl_crystal_colour ' colourless'
_exptl_crystal_density_diffrn 1.93
_exptl_crystal_density_method 'Not Measured'
_exptl_crystal_description ' needle'
_exptl_crystal_F_000 2320
_exptl_crystal_size_max 0.3
_exptl_crystal_size_mid 0.3
_exptl_crystal_size_min 0.2
_refine_diff_density_max 1.089
_refine_diff_density_min -0.595
_refine_ls_extinction_method ' none'
_refine_ls_goodness_of_fit_ref 1.070
_refine_ls_hydrogen_treatment mixed
_refine_ls_matrix_type full
_refine_ls_number_parameters 352
_refine_ls_number_reflns 5681
_refine_ls_number_restraints 12
_refine_ls_restrained_S_all 1.070
_refine_ls_R_factor_all 0.0693
_refine_ls_R_factor_gt 0.0428
_refine_ls_shift/su_max 0.001
_refine_ls_shift/su_mean 0.000
_refine_ls_structure_factor_coef Fsqd
_refine_ls_weighting_details 'calc w=1/[\s^2^(Fo^2^)+(0.0749P)^2^] where P=(Fo^2^+2Fc^2^)/3'
_refine_ls_weighting_scheme calc
_refine_ls_wR_factor_gt 0.1164
_refine_ls_wR_factor_ref 0.1308
_reflns_number_gt 3989
_reflns_number_total 5681
_reflns_threshold_expression >2sigma(I)
_cod_data_source_file xu5635.cif
_cod_data_source_block I
_cod_original_sg_symbol_H-M 'C 2/c'
_cod_database_code 2237067
_cod_database_fobs_code 2237067

loop_
_symmetry_equiv_pos_site_id
_symmetry_equiv_pos_as_xyz
1 x,y,z
2 -x,y,1/2-z
3 -x,-y,-z
4 x,-y,1/2+z
5 1/2+x,1/2+y,z
6 1/2-x,1/2+y,1/2-z
7 1/2-x,1/2-y,-z
8 1/2+x,1/2-y,1/2+z

loop_
_atom_site_aniso_label
_atom_site_aniso_U_11
_atom_site_aniso_U_22
_atom_site_aniso_U_33
_atom_site_aniso_U_12
_atom_site_aniso_U_13
_atom_site_aniso_U_23
N1A 0.0185(9) 0.0135(9) 0.0155(9) -0.0025(7) 0.0091(8) -0.0015(7)
N2A 0.0237(10) 0.0134(9) 0.0181(10) -0.0018(8) 0.0103(9) 0.0027(8)
N3A 0.0184(9) 0.0176(9) 0.0161(9) -0.0003(8) 0.0096(8) 0.0000(7)
N7A 0.0170(9) 0.0137(9) 0.0151(9) -0.0006(7) 0.0081(8) -0.0010(7)
N9A 0.0192(9) 0.0114(9) 0.0176(9) 0.0011(7) 0.0092(8) 0.0022(7)
C2A 0.0167(10) 0.0194(11) 0.0158(11) -0.0008(9) 0.0089(9) -0.0038(8)
C4A 0.0153(10) 0.0132(10) 0.0150(10) 0.0004(8) 0.0090(9) 0.0019(8)
C5A 0.0155(10) 0.0135(10) 0.0140(10) -0.0015(8) 0.0078(9) -0.0014(8)
C6A 0.0157(10) 0.0135(10) 0.0169(11) -0.0006(8) 0.0098(9) -0.0011(8)
C8A 0.0169(10) 0.0131(10) 0.0206(11) 0.0006(8) 0.0106(10) -0.0011(8)
N1B 0.0173(9) 0.0137(9) 0.0185(10) 0.0014(7) 0.0083(8) 0.0004(7)
N2B 0.0200(9) 0.0117(9) 0.0166(9) 0.0004(7) 0.0090(8) -0.0016(7)
N3B 0.0204(10) 0.0216(10) 0.0159(9) 0.0004(8) 0.0085(8) -0.0001(8)
N7B 0.0160(9) 0.0132(9) 0.0178(10) 0.0007(7) 0.0081(8) 0.0006(7)
N9B 0.0195(10) 0.0148(9) 0.0217(10) -0.0024(8) 0.0106(9) -0.0054(8)
C2B 0.0183(11) 0.0223(12) 0.0175(11) 0.0008(9) 0.0090(10) 0.0019(9)
C4B 0.0160(10) 0.0168(11) 0.0172(11) -0.0009(8) 0.0102(9) -0.0033(8)
C5B 0.0142(10) 0.0140(10) 0.0173(10) -0.0011(8) 0.0090(9) 0.0002(8)
C6B 0.0155(10) 0.0143(10) 0.0182(11) -0.0002(8) 0.0110(9) 0.0021(8)
C8B 0.0168(10) 0.0170(11) 0.0210(11) -0.0003(9) 0.0118(10) -0.0005(9)
S2 0.0199(3) 0.0132(3) 0.0163(3) 0.0007(2) 0.0107(2) -0.0011(2)
O5 0.0289(9) 0.0221(9) 0.0216(9) 0.0104(7) 0.0162(8) 0.0040(7)
O6 0.0460(12) 0.0167(9) 0.0509(12) 0.0040(8) 0.0351(11) 0.0044(8)
O7 0.0392(11) 0.0308(10) 0.0184(9) 0.0032(8) 0.0171(8) -0.0005(7)
O8 0.0261(9) 0.0396(11) 0.0318(10) -0.0102(8) 0.0160(9) -0.0156(9)
S3 0.0160(3) 0.0147(3) 0.0138(3) 0.0010(2) 0.0076(2) -0.0010(2)
O9 0.0218(8) 0.0263(9) 0.0206(9) -0.0052(7) 0.0086(7) -0.0057(7)
O10 0.0217(8) 0.0174(8) 0.0230(8) 0.0054(7) 0.0141(7) 0.0024(7)
O11 0.0288(9) 0.0144(8) 0.0202(9) 0.0053(7) 0.0142(8) 0.0019(6)
O12 0.0215(8) 0.0173(8) 0.0137(7) -0.0002(6) 0.0098(7) -0.0006(6)
S1 0.0166(3) 0.0123(2) 0.0142(3) -0.0005(2) 0.0078(2) -0.0011(2)
O1 0.0240(8) 0.0167(8) 0.0180(8) 0.0063(7) 0.0091(7) 0.0021(6)
O2 0.0212(8) 0.0141(8) 0.0258(9) -0.0035(6) 0.0139(7) -0.0023(7)
O3 0.0252(8) 0.0175(8) 0.0132(8) 0.0008(6) 0.0105(7) 0.0007(6)
O4 0.0246(8) 0.0145(8) 0.0208(8) -0.0061(7) 0.0132(7) -0.0058(6)

loop_
_atom_site_type_symbol
_atom_site_label
_atom_site_fract_x
_atom_site_fract_y
_atom_site_fract_z
_atom_site_U_iso_or_equiv
_atom_site_thermal_displace_type
_atom_site_calc_flag
_atom_site_refinement_flags
_atom_site_occupancy
N N1A 0.20719(9) 0.0944(2) 0.05345(11) 0.0164(5) Uani . . 1.000
N N2A 0.27322(9) 0.0677(2) 0.19479(12) 0.0196(6) Uani . . 1.000
N N3A 0.18368(9) 0.3217(2) -0.01909(11) 0.0177(5) Uani . . 1.000
N N7A 0.28666(9) 0.4136(2) 0.19011(11) 0.0161(5) Uani . . 1.000
N N9A 0.23914(9) 0.5305(2) 0.07420(11) 0.0171(5) Uani . . 1.000
C C2A 0.17772(10) 0.1776(3) -0.01588(13) 0.0177(6) Uani . . 1.000
C C4A 0.22262(10) 0.3823(2) 0.05632(13) 0.0145(6) Uani . . 1.000
C C5A 0.25287(10) 0.3085(2) 0.12903(13) 0.0149(6) Uani . . 1.000
C C6A 0.24601(10) 0.1527(2) 0.12997(13) 0.0153(6) Uani . . 1.000
C C8A 0.27706(10) 0.5455(2) 0.15458(14) 0.0172(6) Uani . . 1.000
N N1B 0.05771(9) 0.5676(2) 0.20961(12) 0.0179(5) Uani . . 1.000
N N2B -0.01182(9) 0.5628(2) 0.06749(12) 0.0172(5) Uani . . 1.000
N N3B 0.08777(9) 0.7852(2) 0.29107(12) 0.0206(6) Uani . . 1.000
N N7B -0.02158(9) 0.9017(2) 0.08688(12) 0.0168(5) Uani . . 1.000
N N9B 0.03572(9) 1.0065(2) 0.20639(12) 0.0196(6) Uani . . 1.000
C C2B 0.09047(11) 0.6417(3) 0.28198(14) 0.0203(7) Uani . . 1.000
C C4B 0.04770(10) 0.8566(3) 0.21910(13) 0.0164(6) Uani . . 1.000
C C5B 0.01143(10) 0.7901(2) 0.14346(13) 0.0154(6) Uani . . 1.000
C C6B 0.01706(10) 0.6360(2) 0.13545(13) 0.0154(6) Uani . . 1.000
C C8B -0.00578(10) 1.0302(3) 0.12637(13) 0.0179(6) Uani . . 1.000
S S2 0.12525(3) 0.26071(6) 0.38069(3) 0.0165(2) Uani . . 1.000
O O5 0.08129(8) 0.35729(19) 0.39253(10) 0.0234(5) Uani . . 1.000
O O6 0.12578(9) 0.1108(2) 0.40732(12) 0.0339(6) Uani . . 1.000
O O7 0.09306(9) 0.2668(2) 0.29303(11) 0.0294(6) Uani . . 1.000
O O8 0.18679(8) 0.3294(2) 0.42607(11) 0.0332(6) Uani . . 1.000
S S3 0.11514(3) 0.24895(6) 0.13708(3) 0.0156(2) Uani . . 1.000
O O9 0.17374(8) 0.3204(2) 0.20016(10) 0.0253(5) Uani . . 1.000
O O10 0.05962(7) 0.30655(18) 0.12953(10) 0.0202(5) Uani . . 1.000
O O11 0.12193(8) 0.08329(18) 0.16194(10) 0.0213(5) Uani . . 1.000
O O12 0.10420(8) 0.24888(17) 0.05736(9) 0.0179(4) Uani . . 1.000
S S1 0.13614(3) 0.77672(6) 0.08987(3) 0.0152(2) Uani . . 1.000
O O1 0.09098(8) 0.90674(18) 0.05182(10) 0.0216(5) Uani . . 1.000
O O2 0.19547(7) 0.81613(18) 0.10101(10) 0.0204(5) Uani . . 1.000
O O3 0.14779(8) 0.74736(17) 0.16871(9) 0.0191(5) Uani . . 1.000
O O4 0.10611(7) 0.64802(18) 0.03559(9) 0.0201(5) Uani . . 1.000
H H1A 0.2012(12) -0.0058(19) 0.0530(15) 0.0240 Uiso . . 1.000
H H2A 0.15110 0.12780 -0.06510 0.0210 Uiso calc R 1.000
H H7A 0.3078(11) 0.393(3) 0.2428(10) 0.0240 Uiso . . 1.000
H H8A 0.29440 0.63500 0.18200 0.0210 Uiso calc R 1.000
H H9A 0.2268(12) 0.602(2) 0.0373(13) 0.0240 Uiso . . 1.000
H H21A 0.2959(11) 0.105(3) 0.2450(11) 0.0240 Uiso . . 1.000
H H22A 0.2669(12) -0.0326(19) 0.1924(15) 0.0240 Uiso . . 1.000
H H1B 0.0625(12) 0.4704(19) 0.2105(16) 0.0240 Uiso . . 1.000
H H2B 0.11700 0.58560 0.32890 0.0240 Uiso calc R 1.000
H H7B -0.0488(10) 0.891(3) 0.0315(10) 0.0240 Uiso . . 1.000
H H8B -0.02120 1.12300 0.10210 0.0210 Uiso calc R 1.000
H H9B 0.0541(11) 1.081(2) 0.2402(13) 0.0240 Uiso . . 1.000
H H21B -0.0057(12) 0.4657(19) 0.0680(16) 0.0240 Uiso . . 1.000
H H22B -0.0407(10) 0.611(3) 0.0202(12) 0.0240 Uiso . . 1.000
H H5 0.0918(12) 0.357(3) 0.4403(11) 0.0300 Uiso . . 1.000
H H11 0.1146(13) 0.026(3) 0.1202(13) 0.0300 Uiso . . 1.000

loop_
_atom_type_symbol
_atom_type_description
_atom_type_scat_dispersion_real
_atom_type_scat_dispersion_imag
_atom_type_scat_source
C C 0.0033 0.0016 'International Tables Vol C Tables 4.2.6.8 and 6.1.1.4'
H H 0 0 'International Tables Vol C Tables 4.2.6.8 and 6.1.1.4'
N N 0.0061 0.0033 'International Tables Vol C Tables 4.2.6.8 and 6.1.1.4'
O O 0.0106 0.006 'International Tables Vol C Tables 4.2.6.8 and 6.1.1.4'
S S 0.1246 0.1234 'International Tables Vol C Tables 4.2.6.8 and 6.1.1.4'

loop_
_geom_angle_atom_site_label_1
_geom_angle_atom_site_label_2
_geom_angle_atom_site_label_3
_geom_angle
_geom_angle_publ_flag
O7 S2 O8 112.88(14) .
O5 S2 O7 102.56(12) .
O5 S2 O8 108.50(11) .
O5 S2 O6 107.40(14) .
O6 S2 O8 113.41(13) .
O6 S2 O7 111.33(11) .
O9 S3 O12 112.90(13) .
O9 S3 O11 106.15(11) .
O9 S3 O10 114.29(11) .
O11 S3 O12 105.67(10) .
O10 S3 O11 106.70(12) .
O10 S3 O12 110.47(11) .
O1 S1 O4 108.04(10) .
O3 S1 O4 110.72(10) .
O1 S1 O2 109.55(11) .
O1 S1 O3 106.93(12) .
O2 S1 O4 110.76(12) .
O2 S1 O3 110.73(11) .
S2 O5 H5 114(2) no
S3 O11 H11 108.5(17) no
C2A N1A C6A 123.81(19) .
C2A N3A C4A 111.84(18) .
C5A N7A C8A 107.59(18) .
C4A N9A C8A 108.28(17) .
C6A N1A H1A 113.5(16) no
C2A N1A H1A 122.7(16) no
H21A N2A H22A 114(2) no
C6A N2A H22A 123.1(16) no
C6A N2A H21A 122.3(17) no
C5A N7A H7A 123.7(17) no
C8A N7A H7A 128.6(17) no
C4A N9A H9A 124.8(13) no
C8A N9A H9A 126.9(13) no
C2B N1B C6B 123.68(19) .
C2B N3B C4B 112.6(2) .
C5B N7B C8B 107.93(19) .
C4B N9B C8B 108.5(2) .
C6B N1B H1B 118.3(17) no
C2B N1B H1B 118.0(17) no
H21B N2B H22B 121(2) no
C6B N2B H21B 119.9(17) no
C6B N2B H22B 119.1(16) no
C8B N7B H7B 125.1(17) no
C5B N7B H7B 126.9(17) no
C8B N9B H9B 120.8(13) no
C4B N9B H9B 130.1(14) no
N1A C2A N3A 125.5(2) .
N3A C4A C5A 126.71(18) .
N9A C4A C5A 106.83(18) .
N3A C4A N9A 126.46(19) .
C4A C5A C6A 119.78(19) no
N7A C5A C6A 132.96(19) .
N7A C5A C4A 107.26(16) .
N1A C6A C5A 112.32(18) .
N1A C6A N2A 121.42(18) .
N2A C6A C5A 126.3(2) .
N7A C8A N9A 110.04(18) .
N3A C2A H2A 117.00 no
N1A C2A H2A 117.00 no
N7A C8A H8A 125.00 no
N9A C8A H8A 125.00 no
N1B C2B N3B 125.5(2) .
N9B C4B C5B 106.44(19) .
N3B C4B C5B 125.8(2) .
N3B C4B N9B 127.7(2) .
C4B C5B C6B 120.1(2) no
N7B C5B C4B 107.33(18) .
N7B C5B C6B 132.3(2) .
N1B C6B N2B 122.07(18) .
N2B C6B C5B 125.8(2) .
N1B C6B C5B 112.17(18) .
N7B C8B N9B 109.8(2) .
N3B C2B H2B 117.00 no
N1B C2B H2B 117.00 no
N9B C8B H8B 125.00 no
N7B C8B H8B 125.00 no

loop_
_geom_bond_atom_site_label_1
_geom_bond_atom_site_label_2
_geom_bond_distance
_geom_bond_publ_flag
S2 O7 1.4553(19) .
S2 O8 1.448(2) .
S2 O5 1.576(2) .
S2 O6 1.447(2) .
S3 O10 1.473(2) .
S3 O9 1.451(2) .
S3 O12 1.4705(18) .
S3 O11 1.5457(17) .
S1 O3 1.4683(18) .
S1 O2 1.485(2) .
S1 O1 1.513(2) .
S1 O4 1.4653(17) .
O5 H5 0.84(2) no
O11 H11 0.91(3) no
N1A C2A 1.363(3) .
N1A C6A 1.365(3) .
N2A C6A 1.311(3) .
N3A C4A 1.358(3) .
N3A C2A 1.308(3) .
N7A C8A 1.331(3) .
N7A C5A 1.386(3) .
N9A C4A 1.379(3) .
N9A C8A 1.328(3) .
N1A H1A 0.912(18) no
N2A H21A 0.89(2) no
N2A H22A 0.911(18) no
N7A H7A 0.888(17) no
N9A H9A 0.89(2) no
N1B C6B 1.376(3) .
N1B C2B 1.362(3) .
N2B C6B 1.296(3) .
N3B C2B 1.308(3) .
N3B C4B 1.358(3) .
N7B C5B 1.379(3) .
N7B C8B 1.324(3) .
N9B C8B 1.338(3) .
N9B C4B 1.371(3) .
N1B H1B 0.880(18) no
N2B H22B 0.91(2) no
N2B H21B 0.885(18) no
N7B H7B 0.916(17) no
N9B H9B 0.87(2) no
C4A C5A 1.368(3) no
C5A C6A 1.411(3) no
C2A H2A 0.9300 no
C8A H8A 0.9300 no
C4B C5B 1.379(3) no
C5B C6B 1.410(3) no
C2B H2B 0.9300 no
C8B H8B 0.9300 no

loop_
_geom_hbond_atom_site_label_D
_geom_hbond_atom_site_label_H
_geom_hbond_atom_site_label_A
_geom_hbond_site_symmetry_A
_geom_hbond_distance_DH
_geom_hbond_distance_HA
_geom_hbond_distance_DA
_geom_hbond_angle_DHA
_geom_hbond_publ_flag
O5 H5 O4 4_565 0.84(2) 1.74(2) 2.580(2) 174(3) yes
O11 H11 O1 1_545 0.91(3) 1.56(2) 2.457(2) 166(4) yes
N1A H1A O2 1_545 0.912(18) 1.92(2) 2.760(3) 151(3) yes
N1A H1A O6 4_554 0.912(18) 2.58(2) 3.050(3) 112.5(18) ?
N1B H1B O7 . 0.880(18) 2.28(2) 3.027(3) 142(2) yes
N1B H1B O10 . 0.880(18) 2.18(2) 2.870(3) 136(2) yes
N2A H21A O3 6_545 0.89(2) 1.96(2) 2.796(3) 156(2) yes
N2A H22A O2 1_545 0.911(18) 2.17(2) 2.884(3) 135(2) yes
N2A H22A O9 6_545 0.911(18) 2.22(2) 2.814(3) 122(2) yes
N2B H21B O10 . 0.885(18) 2.01(3) 2.760(3) 142(3) yes
N2B H21B O4 3_565 0.885(18) 2.43(3) 2.829(3) 108(2) ?
N2B H22B O12 3_565 0.91(2) 1.94(2) 2.817(3) 162(2) yes
N7A H7A O3 6_545 0.888(17) 1.96(2) 2.757(2) 149(2) yes
N7A H7A O11 6_555 0.888(17) 2.42(2) 2.937(3) 117(2) ?
N7B H7B O1 3_575 0.916(17) 2.28(2) 2.858(3) 121(2) yes
N7B H7B O12 3_565 0.916(17) 1.97(2) 2.763(3) 145(2) yes
N9A H9A O8 4_564 0.89(2) 1.95(2) 2.767(3) 152.3(18) yes
N9B H9B O7 1_565 0.87(2) 1.920(19) 2.775(3) 166(2) yes
C2A H2A O6 4_554 0.93 2.21 2.913(3) 131 yes
C2A H2A N3B 4_564 0.93 2.49 3.189(3) 132 yes
C8B H8B O10 1_565 0.93 2.48 2.999(3) 115 ?
C8B H8B O1 3_575 0.93 2.54 2.983(3) 109 ?

loop_
_cod_related_entry_id
_cod_related_entry_database
_cod_related_entry_code
1 ChemSpider 30658262
